data_4510250
loop_
_publ_author_name
'Iturrospe, Amaia'
'San Felices, Leire'
'Reinoso, Santiago'
'Artetxe, Be\~nat'
'Lezama, Luis'
'Guti\'errez-Zorrilla, Juan M.'

_publ_section_title
;
 Reversible Dehydration in Polyoxometalate-Based Hybrid Compounds: A Study
 of Single-Crystal to Single-Crystal Transformations in Keggin-Type
 Germanotungstates Decorated with Copper(II) Complexes of Tetradentate
 N-Donor Ligands
;
_journal_issue 5
_journal_name_full 'Crystal Growth &amp; Design'
_journal_page_first 2318
_journal_paper_doi 10.1021/cg500027f
_journal_volume 14
_journal_year 2014
_chemical_compound_source 'synthesis as described'
_chemical_formula_moiety 'C34 H48 Cu2 Ge1 N8 O40 W12'
_chemical_formula_sum 'C34 H48 Cu2 Ge N8 O40 W12'
_chemical_formula_weight 3614.67
_chemical_name_systematic
;
 ?
;
_space_group_IT_number 14
_symmetry_cell_setting monoclinic
_symmetry_Int_Tables_number 14
_symmetry_space_group_name_Hall '-P 2yn'
_symmetry_space_group_name_H-M 'P 1 21/n 1'
_atom_sites_solution_hydrogens geom
_atom_sites_solution_primary direct
_atom_sites_solution_secondary difmap
_audit_creation_date 2013-12-27T16:05:10-00:00
_audit_creation_method 'WinGX routine CIF_UPDATE'
_cell_angle_alpha 90
_cell_angle_beta 97.9366(18)
_cell_angle_gamma 90
_cell_formula_units_Z 2
_cell_length_a 10.8619(2)
_cell_length_b 11.9467(2)
_cell_length_c 24.0621(5)
_cell_measurement_reflns_used 6487
_cell_measurement_temperature 423(2)
_cell_measurement_theta_max 74.1590
_cell_measurement_theta_min 4.1050
_cell_measurement_wavelength 1.54184
_cell_volume 3092.48(10)
_computing_cell_refinement 'CrysAlis Pro (Oxford Diffraction Ltd., 2011)'
_computing_data_collection 'CrysAlis Pro (Oxford Diffraction Ltd., 2011)'
_computing_data_reduction 'CrysAlis Pro (Oxford Diffraction Ltd., 2011)'
_computing_molecular_graphics 'Diamond v.3.2f (Crystal Impact GbR, 2008)'
_computing_publication_material 'WinGX publication routines (Farrugia, 1999)'
_computing_structure_refinement 'SHELXL-97 (Sheldrick, 2008)'
_computing_structure_solution 'OLEX2 (Dolomanov et al, 2010)'
_diffrn_ambient_temperature 423(2)
_diffrn_detector 'CCD plate'
_diffrn_detector_area_resol_mean 5.2012
_diffrn_detector_type Atlas
_diffrn_measured_fraction_theta_full 0.999
_diffrn_measured_fraction_theta_max 0.999
_diffrn_measurement_details
;
  1 omega -115.00  -16.00   1.0000    2.0000
omega____ theta____ kappa____ phi______ frames
    -      -40.5756  -38.0000 -120.0000 99

  2 omega -110.00  -82.00   1.0000    2.0000
omega____ theta____ kappa____ phi______ frames
    -      -40.5756  -87.0000   33.0000 28

  3 omega  -73.00   31.00   1.0000    2.0000
omega____ theta____ kappa____ phi______ frames
    -      -40.5756   77.0000   30.0000 104

  4 omega   36.00   63.00   1.0000    7.0000
omega____ theta____ kappa____ phi______ frames
    -      108.3609  -45.0000 -180.0000 27

  5 omega   37.00   77.00   1.0000    7.0000
omega____ theta____ kappa____ phi______ frames
    -      108.3609  -45.0000  150.0000 40

  6 omega   31.00   59.00   1.0000    7.0000
omega____ theta____ kappa____ phi______ frames
    -      108.3609  -30.0000  -60.0000 28

  7 omega   39.00   66.00   1.0000    7.0000
omega____ theta____ kappa____ phi______ frames
    -      108.3609  -94.0000    0.0000 27

  8 omega   39.00   76.00   1.0000    7.0000
omega____ theta____ kappa____ phi______ frames
    -      108.3609  -45.0000  -30.0000 37

  9 omega   31.00   59.00   1.0000    7.0000
omega____ theta____ kappa____ phi______ frames
    -      108.3609  -30.0000  120.0000 28

 10 omega   37.00  122.00   1.0000    7.0000
omega____ theta____ kappa____ phi______ frames
    -      108.3609 -125.0000  150.0000 85

 11 omega   34.00   62.00   1.0000    7.0000
omega____ theta____ kappa____ phi______ frames
    -      108.3609  -45.0000   60.0000 28

 12 omega   47.00  151.00   1.0000    7.0000
omega____ theta____ kappa____ phi______ frames
    -      108.3609   15.0000  -30.0000 104

 13 omega   78.00  132.00   1.0000    7.0000
omega____ theta____ kappa____ phi______ frames
    -      108.3609   30.0000   90.0000 54

;
_diffrn_measurement_device '\k-geometry diffractometer'
_diffrn_measurement_device_type 'Agilent SuperNova'
_diffrn_measurement_method '\w scans'
_diffrn_orient_matrix_UB_11 -0.1413236000
_diffrn_orient_matrix_UB_12 -0.0160675000
_diffrn_orient_matrix_UB_13 -0.0020691000
_diffrn_orient_matrix_UB_21 -0.0057502000
_diffrn_orient_matrix_UB_22 -0.0568694000
_diffrn_orient_matrix_UB_23 -0.0577541000
_diffrn_orient_matrix_UB_31 0.0227896000
_diffrn_orient_matrix_UB_32 -0.1146097000
_diffrn_orient_matrix_UB_33 0.0289189000
_diffrn_radiation_monochromator 'Multilayer optics'
_diffrn_radiation_probe x-ray
_diffrn_radiation_source 'Nova (Cu) X-ray micro-source'
_diffrn_radiation_type CuK\a
_diffrn_radiation_wavelength 1.54184
_diffrn_reflns_av_R_equivalents 0.0358
_diffrn_reflns_av_unetI/netI 0.0442
_diffrn_reflns_limit_h_max 12
_diffrn_reflns_limit_h_min -12
_diffrn_reflns_limit_k_max 12
_diffrn_reflns_limit_k_min -14
_diffrn_reflns_limit_l_max 25
_diffrn_reflns_limit_l_min -28
_diffrn_reflns_number 11512
_diffrn_reflns_theta_full 67.00
_diffrn_reflns_theta_max 67.00
_diffrn_reflns_theta_min 4.14
_diffrn_source_current 0.8
_diffrn_source_power 0.04
_diffrn_source_voltage 50
_exptl_absorpt_coefficient_mu 42.126
_exptl_absorpt_correction_T_max 0.623
_exptl_absorpt_correction_T_min 0.225
_exptl_absorpt_correction_type analytical
_exptl_absorpt_process_details
;
CrysAlisPro, Agilent Technologies,
Version 1.171.36.24 (release 03-12-2012 CrysAlis171 .NET)
(compiled Dec  3 2012,18:21:49)
Analytical numeric absorption correction using a multifaceted crystal
            model based on expressions derived by R.C. Clark & J.S. Reid.
(Clark, R. C. & Reid, J. S. (1995). Acta Cryst. A51, 887-897)
;
_exptl_crystal_colour orange
_exptl_crystal_density_diffrn 3.882
_exptl_crystal_density_method 'not measured'
_exptl_crystal_description plate
_exptl_crystal_F_000 3212
_exptl_crystal_size_max 0.1171
_exptl_crystal_size_mid 0.0881
_exptl_crystal_size_min 0.0243
_refine_diff_density_max 3.113
_refine_diff_density_min -2.129
_refine_diff_density_rms 0.296
_refine_ls_extinction_method none
_refine_ls_goodness_of_fit_ref 1.174
_refine_ls_hydrogen_treatment noref
_refine_ls_matrix_type full
_refine_ls_number_parameters 317
_refine_ls_number_reflns 5505
_refine_ls_number_restraints 24
_refine_ls_restrained_S_all 1.172
_refine_ls_R_factor_all 0.0595
_refine_ls_R_factor_gt 0.0548
_refine_ls_shift/su_max 0.000
_refine_ls_shift/su_mean 0.000
_refine_ls_structure_factor_coef Fsqd
_refine_ls_weighting_details 'calc w=1/[\s^2^(Fo^2^)+(0.0420P)^2^+80.3115P] where P=(Fo^2^+2Fc^2^)/3'
_refine_ls_weighting_scheme calc
_refine_ls_wR_factor_gt 0.1291
_refine_ls_wR_factor_ref 0.1321
_reflns_number_gt 5066
_reflns_number_total 5505
_reflns_threshold_expression >2\s(I)
_cod_data_source_file cg500027f_si_002.cif
_cod_data_source_block 2a
_cod_depositor_comments 'Adding full bibliography for 4510247--4510251.cif.'
_cod_original_cell_volume 3092.51(10)
_cod_database_code 4510250

loop_
_symmetry_equiv_pos_as_xyz
'x, y, z'
'-x+1/2, y+1/2, -z+1/2'
'-x, -y, -z'
'x-1/2, -y-1/2, z-1/2'

loop_
_atom_site_label
_atom_site_type_symbol
_atom_site_fract_x
_atom_site_fract_y
_atom_site_fract_z
_atom_site_U_iso_or_equiv
_atom_site_adp_type
_atom_site_occupancy
_atom_site_symmetry_multiplicity
_atom_site_calc_flag
_atom_site_refinement_flags
_atom_site_disorder_assembly
_atom_site_disorder_group
O12A O 0.259(2) 0.5120(17) -0.1030(9) 0.029(5) Uiso 0.481(14) 1 d P A 1
O13B O 0.2804(17) 0.3181(16) -0.0586(9) 0.036(5) Uiso 0.519(14) 1 d PD A 2
O11A O 0.3012(19) 0.7916(19) -0.0198(8) 0.030(5) Uiso 0.481(14) 1 d P A 1
O14A O 0.3780(18) 0.6695(17) -0.1027(9) 0.028(5) Uiso 0.481(14) 1 d P A 1
O13A O 0.241(2) 0.296(2) -0.0788(11) 0.039(5) Uiso 0.481(14) 1 d P A 1
O12B O 0.212(2) 0.502(2) -0.1239(10) 0.042(5) Uiso 0.519(14) 1 d P A 2
O11B O 0.3218(18) 0.7270(18) -0.0273(8) 0.033(5) Uiso 0.519(14) 1 d P A 2
C14 C 0.4565(15) 0.141(2) 0.2052(9) 0.069(6) Uiso 1 1 d D . .
H14 H 0.4572 0.1225 0.1677 0.083 Uiso 1 1 calc R . .
C13 C 0.565(2) 0.140(3) 0.2392(9) 0.098(9) Uiso 1 1 d D . .
H13 H 0.6368 0.1123 0.2266 0.118 Uiso 1 1 calc R . .
O10A O 0.6076(18) 0.7152(17) -0.0687(9) 0.027(4) Uiso 0.481(14) 1 d P . 1
O10B O 0.6095(19) 0.7430(19) -0.0960(10) 0.039(5) Uiso 0.519(14) 1 d P . 2
O14B O 0.3740(19) 0.6915(18) -0.1327(10) 0.038(5) Uiso 0.519(14) 1 d P A 2
C9 C 0.0340(18) 0.316(2) 0.2561(13) 0.116(11) Uiso 1 1 d D . .
H9A H 0.0555 0.3911 0.2448 0.139 Uiso 1 1 calc R . .
H9B H 0.0195 0.3198 0.2949 0.139 Uiso 1 1 calc R . .
C8 C -0.086(2) 0.278(2) 0.2192(7) 0.070(6) Uiso 1 1 d D . .
H8A H -0.1535 0.3262 0.2260 0.084 Uiso 1 1 calc R . .
H8B H -0.1055 0.2025 0.2302 0.084 Uiso 1 1 calc R . .
C7 C -0.0754(19) 0.2783(15) 0.1559(7) 0.060(5) Uiso 1 1 d D . .
H7A H -0.1584 0.2803 0.1350 0.072 Uiso 1 1 calc R . .
H7B H -0.0327 0.3459 0.1470 0.072 Uiso 1 1 calc R . .
C15 C -0.077(2) 0.0776(17) 0.1457(11) 0.079(7) Uiso 1 1 d D . .
H15A H -0.0413 0.0171 0.1269 0.119 Uiso 1 1 calc R . .
H15B H -0.1626 0.0863 0.1304 0.119 Uiso 1 1 calc R . .
H15C H -0.0704 0.0614 0.1851 0.119 Uiso 1 1 calc R . .
O1A O 0.196(3) 0.364(2) 0.1354(10) 0.031(7) Uiso 0.481(14) 1 d P A 1
O1B O 0.222(2) 0.341(2) 0.1419(10) 0.031(6) Uiso 0.519(14) 1 d P A 2
O2A O 0.140(3) 0.751(3) 0.0519(14) 0.044(9) Uiso 0.481(14) 1 d P A 1
O2B O 0.161(3) 0.768(2) 0.0620(12) 0.039(8) Uiso 0.519(14) 1 d P A 2
O3A O 0.034(2) 0.426(2) -0.0620(12) 0.044(7) Uiso 0.481(14) 1 d P A 1
O3B O 0.040(2) 0.402(2) -0.0811(12) 0.049(7) Uiso 0.519(14) 1 d P A 2
O4A O 0.426(3) 0.894(3) -0.0957(15) 0.040(10) Uiso 0.481(14) 1 d P A 1
O4B O 0.432(3) 0.896(3) -0.0822(13) 0.039(9) Uiso 0.519(14) 1 d P A 2
O5A O 0.344(2) 0.560(2) -0.2106(10) 0.035(6) Uiso 0.481(14) 1 d P A 1
O5B O 0.320(2) 0.521(2) -0.2156(10) 0.042(6) Uiso 0.519(14) 1 d P A 2
O6A O 0.365(2) 0.1548(19) -0.1286(10) 0.028(5) Uiso 0.481(14) 1 d P A 1
O6B O 0.401(3) 0.139(2) -0.1159(11) 0.045(7) Uiso 0.519(14) 1 d P A 2
O7A O 0.290(2) 0.5549(18) 0.0873(9) 0.032(5) Uiso 0.481(14) 1 d P A 1
O7B O 0.229(2) 0.5523(19) 0.0925(9) 0.039(5) Uiso 0.519(14) 1 d P A 2
O8A O 0.201(2) 0.5876(17) -0.0170(8) 0.030(5) Uiso 0.481(14) 1 d P A 1
O8B O 0.135(3) 0.582(2) -0.0158(10) 0.050(6) Uiso 0.519(14) 1 d P A 2
O9A O 0.230(2) 0.3860(18) 0.0217(5) 0.033(5) Uiso 0.481(14) 1 d PD A 1
O9B O 0.170(2) 0.3725(18) 0.0279(8) 0.036(5) Uiso 0.519(14) 1 d P A 2
C10 C 0.253(2) 0.290(3) 0.2795(17) 0.146(15) Uiso 1 1 d D . .
H10A H 0.2468 0.3005 0.3190 0.175 Uiso 1 1 calc R . .
H10B H 0.2655 0.3630 0.2633 0.175 Uiso 1 1 calc R . .
C11 C 0.361(3) 0.214(3) 0.2726(9) 0.109(10) Uiso 1 1 d D . .
C12 C 0.569(3) 0.178(2) 0.2919(10) 0.088(8) Uiso 1 1 d D . .
H12 H 0.6423 0.1724 0.3170 0.106 Uiso 1 1 calc R . .
C16 C 0.149(3) 0.141(2) 0.2876(13) 0.118(11) Uiso 1 1 d D . .
H16A H 0.2206 0.0985 0.2810 0.178 Uiso 1 1 calc R . .
H16B H 0.0759 0.0955 0.2795 0.178 Uiso 1 1 calc R . .
H16C H 0.1582 0.1643 0.3261 0.178 Uiso 1 1 calc R . .
C57 C 0.468(2) 0.224(3) 0.3082(14) 0.128(13) Uiso 1 1 d D . .
H57 H 0.4704 0.2609 0.3423 0.154 Uiso 1 1 calc R . .
N1 N 0.1869(13) 0.0920(13) 0.1058(6) 0.052(4) Uiso 1 1 d D A .
N2 N -0.0093(16) 0.1815(13) 0.1376(6) 0.063(4) Uiso 1 1 d D A .
N3 N 0.1372(15) 0.2401(14) 0.2511(7) 0.057(4) Uiso 1 1 d D A .
N4 N 0.3472(14) 0.1681(15) 0.2212(7) 0.059(4) Uiso 1 1 d D A .
C1 C 0.2798(16) 0.0262(15) 0.0940(7) 0.056(5) Uiso 1 1 d D . .
H1 H 0.3333 -0.0046 0.1236 0.067 Uiso 1 1 calc R . .
C2 C 0.2989(18) 0.0029(17) 0.0412(6) 0.060(5) Uiso 1 1 d D . .
H2 H 0.3651 -0.0425 0.0349 0.071 Uiso 1 1 calc R . .
C3 C 0.2226(16) 0.0453(17) -0.0025(7) 0.060(5) Uiso 1 1 d D . .
H3 H 0.2382 0.0334 -0.0391 0.072 Uiso 1 1 calc R . .
C4 C 0.1231(17) 0.1053(16) 0.0077(6) 0.058(5) Uiso 1 1 d D . .
H4 H 0.0657 0.1309 -0.0218 0.069 Uiso 1 1 calc R . .
C5 C 0.1081(14) 0.1275(15) 0.0612(5) 0.052(4) Uiso 1 1 d D . .
C6 C 0.0026(15) 0.1964(15) 0.0777(6) 0.052(4) Uiso 1 1 d D . .
H6A H 0.0170 0.2748 0.0704 0.062 Uiso 1 1 calc R . .
H6B H -0.0744 0.1743 0.0550 0.062 Uiso 1 1 calc R . .
O15A O 0.390(2) 0.368(2) -0.1506(10) 0.037(5) Uiso 0.481(14) 1 d P A 1
O15B O 0.430(2) 0.3821(17) -0.1274(9) 0.034(5) Uiso 0.519(14) 1 d P A 2
O16A O 0.4497(19) 0.2319(19) -0.0073(8) 0.032(5) Uiso 0.481(14) 1 d P . 1
O16B O 0.4609(17) 0.1612(17) -0.0143(8) 0.031(4) Uiso 0.519(14) 1 d P . 2
O17A O 0.561(2) 0.565(2) -0.1615(10) 0.039(5) Uiso 0.481(14) 1 d P . 1
O17B O 0.5570(19) 0.5404(18) -0.1310(9) 0.036(5) Uiso 0.519(14) 1 d P . 2
O18A O 0.5883(18) 0.2994(18) -0.0779(8) 0.029(5) Uiso 0.481(14) 1 d P . 1
O18B O 0.6063(19) 0.2344(19) -0.0894(8) 0.038(5) Uiso 0.519(14) 1 d P . 2
O19 O 0.5430(16) 0.3590(15) -0.0130(7) 0.024(4) Uiso 0.50 1 d P . .
O20 O 0.5077(15) 0.5749(14) -0.0614(7) 0.019(3) Uiso 0.50 1 d P . .
O21 O 0.3537(16) 0.5003(15) 0.0153(7) 0.023(4) Uiso 0.50 1 d P A .
O22 O 0.6016(15) 0.5511(14) 0.0535(7) 0.022(3) Uiso 0.50 1 d P . .
Ge1 Ge 0.5000 0.5000 0.0000 0.0251(4) Uani 1 2 d S . .
Cu1 Cu 0.1760(3) 0.1788(2) 0.17696(11) 0.0521(6) Uani 1 1 d . . .
W1 W 0.30263(7) 0.40089(6) 0.09359(3) 0.03692(19) Uani 1 1 d D . .
W2 W 0.26341(7) 0.67503(7) 0.03975(3) 0.0425(2) Uani 1 1 d . . .
W3 W 0.18379(6) 0.44302(6) -0.04906(3) 0.03442(18) Uani 1 1 d D . .
W4 W 0.45021(6) 0.76899(6) -0.05959(3) 0.0415(2) Uani 1 1 d . . .
W5 W 0.38637(7) 0.52746(6) -0.14468(3) 0.03589(18) Uani 1 1 d . . .
W6 W 0.41926(7) 0.25877(6) -0.08239(3) 0.03901(19) Uani 1 1 d D . .

loop_
_atom_site_aniso_label
_atom_site_aniso_U_11
_atom_site_aniso_U_22
_atom_site_aniso_U_33
_atom_site_aniso_U_23
_atom_site_aniso_U_13
_atom_site_aniso_U_12
Ge1 0.0202(10) 0.0270(11) 0.0294(11) 0.0034(9) 0.0089(8) -0.0015(8)
Cu1 0.0571(16) 0.0590(16) 0.0430(13) 0.0143(12) 0.0161(11) 0.0051(13)
W1 0.0386(4) 0.0312(4) 0.0467(4) 0.0030(3) 0.0263(3) -0.0054(3)
W2 0.0366(4) 0.0551(5) 0.0396(4) 0.0103(3) 0.0189(3) 0.0175(3)
W3 0.0248(3) 0.0374(4) 0.0412(4) 0.0059(3) 0.0052(3) -0.0049(3)
W4 0.0281(3) 0.0359(4) 0.0608(5) 0.0223(3) 0.0077(3) -0.0027(3)
W5 0.0372(4) 0.0390(4) 0.0313(3) 0.0020(3) 0.0041(3) 0.0014(3)
W6 0.0424(4) 0.0427(4) 0.0343(4) -0.0027(3) 0.0136(3) -0.0164(3)

loop_
_atom_type_symbol
_atom_type_description
_atom_type_scat_dispersion_real
_atom_type_scat_dispersion_imag
_atom_type_scat_source
C C 0.0181 0.0091 'International Tables Vol C Tables 4.2.6.8 and 6.1.1.4'
H H 0 0 'International Tables Vol C Tables 4.2.6.8 and 6.1.1.4'
Cu Cu -1.9646 0.5888 'International Tables Vol C Tables 4.2.6.8 and 6.1.1.4'
Ge Ge -1.0885 0.8855 'International Tables Vol C Tables 4.2.6.8 and 6.1.1.4'
N N 0.0311 0.018 'International Tables Vol C Tables 4.2.6.8 and 6.1.1.4'
O O 0.0492 0.0322 'International Tables Vol C Tables 4.2.6.8 and 6.1.1.4'
W W -5.4734 5.5774 'International Tables Vol C Tables 4.2.6.8 and 6.1.1.4'

loop_
_exptl_crystal_face_index_h
_exptl_crystal_face_index_k
_exptl_crystal_face_index_l
_exptl_crystal_face_perp_dist
_exptl_oxdiff_crystal_face_indexfrac_h
_exptl_oxdiff_crystal_face_indexfrac_k
_exptl_oxdiff_crystal_face_indexfrac_l
_exptl_oxdiff_crystal_face_x
_exptl_oxdiff_crystal_face_y
_exptl_oxdiff_crystal_face_z
-2 -7 -6 0.0200 -1.6208 -6.8516 -5.8037 0.3512 0.7342 0.5805
-2 1 -14 0.0486 -2.4533 0.6935 -13.6859 0.3639 0.7651 -0.5312
-1 7 -6 0.0706 -0.5239 7.0873 -5.9963 -0.0274 -0.0537 -0.9976
3 2 13 0.0410 2.5631 1.5022 13.3118 -0.4139 -0.8690 0.2712
-7 1 7 0.0226 -6.5718 0.6505 7.4633 0.9029 -0.4302 -0.0085
7 -1 -7 0.0016 6.5718 -0.6505 -7.4633 -0.9029 0.4302 0.0085
1 -7 8 0.0378 0.9083 -6.5213 7.8419 -0.0398 -0.0873 0.9949

loop_
_geom_angle_atom_site_label_1
_geom_angle_atom_site_label_2
_geom_angle_atom_site_label_3
_geom_angle
_geom_angle_site_symmetry_1
_geom_angle_site_symmetry_3
W3 O12A W5 152.1(13) . .
W6 O13B W3 148.8(13) . .
W4 O11A W2 119.1(11) . .
W4 O14A W5 149.4(12) . .
W6 O13A W3 123.8(14) . .
W3 O12B W5 122.2(13) . .
W4 O11B W2 147.0(11) . .
N4 C14 C13 125(2) . .
C14 C13 C12 119(3) . .
W1 O10A W4 146.3(12) 3_665 .
W1 O10B W4 123.4(12) 3_665 .
W5 O14B W4 122.7(12) . .
N3 C9 C8 111.1(19) . .
C9 C8 C7 113(2) . .
N2 C7 C8 113.6(16) . .
W1 O1B Cu1 143.0(14) . .
W2 O7A W1 146.5(12) . .
W1 O7B W2 124.7(12) . .
W2 O8A W3 148.9(13) . .
W3 O8B W2 121.0(14) . .
W1 O9A W3 151.3(14) . .
W1 O9B W3 120.1(11) . .
N3 C10 C11 109(2) . .
N4 C11 C57 127(3) . .
N4 C11 C10 111(2) . .
C57 C11 C10 119(2) . .
C57 C12 C13 120(3) . .
C12 C57 C11 117(3) . .
C1 N1 C5 115.4(14) . .
C1 N1 Cu1 127.9(11) . .
C5 N1 Cu1 114.2(10) . .
C7 N2 C15 110.7(17) . .
C7 N2 C6 108.2(12) . .
C15 N2 C6 110.2(16) . .
C7 N2 Cu1 110.8(12) . .
C15 N2 Cu1 113.0(14) . .
C6 N2 Cu1 103.6(11) . .
C9 N3 C16 117(2) . .
C9 N3 C10 108.8(18) . .
C16 N3 C10 93(2) . .
C9 N3 Cu1 123.5(16) . .
C16 N3 Cu1 102.9(17) . .
C10 N3 Cu1 106.7(18) . .
C14 N4 C11 112(2) . .
C14 N4 Cu1 130.9(14) . .
C11 N4 Cu1 116.0(16) . .
N1 C1 C2 122.7(17) . .
C1 C2 C3 120.2(18) . .
C2 C3 C4 118.7(18) . .
C5 C4 C3 119.0(16) . .
C4 C5 N1 123.6(14) . .
C4 C5 C6 123.8(12) . .
N1 C5 C6 112.6(12) . .
N2 C6 C5 111.3(12) . .
W5 O15A W6 124.6(13) . .
W5 O15B W6 148.9(12) . .
W4 O16A W6 152.4(13) 3_665 .
W6 O16B W4 119.4(10) . 3_665
W5 O17A W1 117.8(12) . 3_665
W1 O17B W5 151.9(13) 3_665 .
W2 O18A W6 152.1(12) 3_665 .
W2 O18B W6 119.1(11) 3_665 .
Ge1 O19 W4 118.2(8) . 3_665
Ge1 O19 W2 118.9(9) . 3_665
W4 O19 W2 99.1(7) 3_665 3_665
Ge1 O19 W6 118.2(8) . .
W4 O19 W6 99.0(7) 3_665 .
W2 O19 W6 99.6(6) 3_665 .
Ge1 O20 W5 121.5(8) . .
Ge1 O20 W1 119.8(8) . 3_665
W5 O20 W1 99.7(6) . 3_665
Ge1 O20 W4 115.9(8) . .
W5 O20 W4 97.7(6) . .
W1 O20 W4 97.5(6) 3_665 .
Ge1 O21 W3 122.5(9) . .
Ge1 O21 W1 120.5(9) . .
W3 O21 W1 97.5(6) . .
Ge1 O21 W2 118.9(9) . .
W3 O21 W2 96.0(6) . .
W1 O21 W2 95.3(6) . .
Ge1 O22 W3 121.6(8) . 3_665
Ge1 O22 W5 120.6(9) . 3_665
W3 O22 W5 97.2(6) 3_665 3_665
Ge1 O22 W6 119.0(8) . 3_665
W3 O22 W6 96.8(6) 3_665 3_665
W5 O22 W6 95.8(6) 3_665 3_665
O21 Ge1 O21 180.0(16) 3_665 .
O21 Ge1 O22 111.8(8) 3_665 3_665
O21 Ge1 O22 68.2(8) . 3_665
O21 Ge1 O22 68.2(8) 3_665 .
O21 Ge1 O22 111.8(8) . .
O22 Ge1 O22 180.0(14) 3_665 .
O21 Ge1 O20 70.0(8) 3_665 .
O21 Ge1 O20 110.0(8) . .
O22 Ge1 O20 69.0(8) 3_665 .
O22 Ge1 O20 111.0(8) . .
O21 Ge1 O20 110.0(8) 3_665 3_665
O21 Ge1 O20 70.0(8) . 3_665
O22 Ge1 O20 111.0(8) 3_665 3_665
O22 Ge1 O20 69.0(8) . 3_665
O20 Ge1 O20 180.0(11) . 3_665
O21 Ge1 O19 108.5(8) 3_665 3_665
O21 Ge1 O19 71.5(8) . 3_665
O22 Ge1 O19 108.3(8) 3_665 3_665
O22 Ge1 O19 71.7(8) . 3_665
O20 Ge1 O19 73.0(8) . 3_665
O20 Ge1 O19 107.0(8) 3_665 3_665
O21 Ge1 O19 71.5(8) 3_665 .
O21 Ge1 O19 108.5(8) . .
O22 Ge1 O19 71.7(8) 3_665 .
O22 Ge1 O19 108.3(8) . .
O20 Ge1 O19 107.0(8) . .
O20 Ge1 O19 73.0(8) 3_665 .
O19 Ge1 O19 180.0(11) 3_665 .
N4 Cu1 N1 104.9(6) . .
N4 Cu1 N3 81.2(6) . .
N1 Cu1 N3 167.4(7) . .
N4 Cu1 N2 174.2(6) . .
N1 Cu1 N2 77.9(5) . .
N3 Cu1 N2 95.1(6) . .
N4 Cu1 O1B 90.9(8) . .
N1 Cu1 O1B 94.8(7) . .
N3 Cu1 O1B 96.1(8) . .
N2 Cu1 O1B 93.9(8) . .
O1A W1 O1B 14.0(11) . .
O1A W1 O17B 113.9(11) . 3_665
O1B W1 O17B 107.6(10) . 3_665
O1A W1 O9A 107.4(11) . .
O1B W1 O9A 114.4(11) . .
O17B W1 O9A 138.0(10) 3_665 .
O1A W1 O10A 115.8(12) . 3_665
O1B W1 O10A 104.4(11) . 3_665
O17B W1 O10A 90.3(9) 3_665 3_665
O9A W1 O10A 78.2(10) . 3_665
O1A W1 O7A 104.8(12) . .
O1B W1 O7A 115.7(11) . .
O17B W1 O7A 72.8(10) 3_665 .
O9A W1 O7A 90.1(9) . .
O10A W1 O7A 139.5(10) 3_665 .
O1A W1 O10B 97.3(12) . 3_665
O1B W1 O10B 84.5(12) . 3_665
O17B W1 O10B 87.2(9) 3_665 3_665
O9A W1 O10B 95.0(10) . 3_665
O10A W1 O10B 22.1(7) 3_665 3_665
O7A W1 O10B 154.8(10) . 3_665
O1A W1 O7B 86.4(12) . .
O1B W1 O7B 98.7(11) . .
O17B W1 O7B 87.8(9) 3_665 .
O9A W1 O7B 87.5(9) . .
O10A W1 O7B 156.2(10) 3_665 .
O7A W1 O7B 20.2(8) . .
O10B W1 O7B 174.7(10) 3_665 .
O1A W1 O9B 86.9(11) . .
O1B W1 O9B 94.7(10) . .
O17B W1 O9B 157.2(9) 3_665 .
O9A W1 O9B 20.5(7) . .
O10A W1 O9B 88.4(9) 3_665 .
O7A W1 O9B 93.7(9) . .
O10B W1 O9B 99.7(9) 3_665 .
O7B W1 O9B 84.3(9) . .
O1A W1 O17A 93.3(11) . 3_665
O1B W1 O17A 85.8(10) . 3_665
O17B W1 O17A 22.0(8) 3_665 3_665
O9A W1 O17A 159.3(10) . 3_665
O10A W1 O17A 93.0(9) 3_665 3_665
O7A W1 O17A 84.6(9) . 3_665
O10B W1 O17A 81.9(9) 3_665 3_665
O7B W1 O17A 94.1(9) . 3_665
O9B W1 O17A 178.3(9) . 3_665
O1A W1 O20 160.7(10) . 3_665
O1B W1 O20 147.5(10) . 3_665
O17B W1 O20 52.3(8) 3_665 3_665
O9A W1 O20 89.0(9) . 3_665
O10A W1 O20 56.7(8) 3_665 3_665
O7A W1 O20 84.8(9) . 3_665
O10B W1 O20 70.6(8) 3_665 3_665
O7B W1 O20 104.8(8) . 3_665
O9B W1 O20 109.5(8) . 3_665
O17A W1 O20 70.6(8) 3_665 3_665
O1A W1 O21 149.4(11) . .
O1B W1 O21 162.8(10) . .
O17B W1 O21 85.8(8) 3_665 .
O9A W1 O21 53.4(8) . .
O10A W1 O21 85.7(8) 3_665 .
O7A W1 O21 57.1(8) . .
O10B W1 O21 107.3(8) 3_665 .
O7B W1 O21 70.5(8) . .
O9B W1 O21 71.4(8) . .
O17A W1 O21 107.8(8) 3_665 .
O20 W1 O21 49.6(6) 3_665 .
O2A W2 O2B 12.5(15) . .
O2A W2 O18A 120.6(14) . 3_665
O2B W2 O18A 108.1(13) . 3_665
O2A W2 O8A 102.8(14) . .
O2B W2 O8A 115.2(13) . .
O18A W2 O8A 136.5(10) 3_665 .
O2A W2 O7A 111.9(14) . .
O2B W2 O7A 111.3(12) . .
O18A W2 O7A 76.1(10) 3_665 .
O8A W2 O7A 91.6(9) . .
O2A W2 O11B 109.7(13) . .
O2B W2 O11B 111.1(11) . .
O18A W2 O11B 89.9(9) 3_665 .
O8A W2 O11B 71.4(9) . .
O7A W2 O11B 137.6(10) . .
O2A W2 O7B 93.7(13) . .
O2B W2 O7B 95.2(12) . .
O18A W2 O7B 91.8(9) 3_665 .
O8A W2 O7B 88.4(9) . .
O7A W2 O7B 19.8(8) . .
O11B W2 O7B 151.7(9) . .
O2A W2 O18B 96.8(14) . 3_665
O2B W2 O18B 84.3(12) . 3_665
O18A W2 O18B 24.8(8) 3_665 3_665
O8A W2 O18B 157.7(10) . 3_665
O7A W2 O18B 90.9(9) . 3_665
O11B W2 O18B 92.1(8) . 3_665
O7B W2 O18B 101.0(9) . 3_665
O2A W2 O11A 89.8(13) . .
O2B W2 O11A 88.9(11) . .
O18A W2 O11A 89.4(8) 3_665 .
O8A W2 O11A 87.5(9) . .
O7A W2 O11A 157.9(10) . .
O11B W2 O11A 23.5(7) . .
O7B W2 O11A 175.1(9) . .
O18B W2 O11A 82.0(8) 3_665 .
O2A W2 O8B 85.4(14) . .
O2B W2 O8B 97.9(13) . .
O18A W2 O8B 153.6(10) 3_665 .
O8A W2 O8B 19.1(8) . .
O7A W2 O8B 90.9(10) . .
O11B W2 O8B 84.5(9) . .
O7B W2 O8B 81.6(9) . .
O18B W2 O8B 176.4(9) 3_665 .
O11A W2 O8B 95.2(9) . .
O2A W2 O19 157.0(13) . 3_665
O2B W2 O19 148.9(11) . 3_665
O18A W2 O19 51.5(8) 3_665 3_665
O8A W2 O19 87.1(9) . 3_665
O7A W2 O19 88.1(9) . 3_665
O11B W2 O19 53.5(7) . 3_665
O7B W2 O19 107.5(8) . 3_665
O18B W2 O19 70.8(7) 3_665 3_665
O11A W2 O19 69.7(7) . 3_665
O8B W2 O19 106.1(9) . 3_665
O2A W2 O21 150.7(13) . .
O2B W2 O21 160.3(11) . .
O18A W2 O21 84.5(8) 3_665 .
O8A W2 O21 55.2(8) . .
O7A W2 O21 56.1(8) . .
O11B W2 O21 83.2(8) . .
O7B W2 O21 68.8(8) . .
O18B W2 O21 109.3(7) 3_665 .
O11A W2 O21 106.6(7) . .
O8B W2 O21 69.3(8) . .
O19 W2 O21 50.7(6) 3_665 .
O3A W3 O3B 18.8(11) . .
O3A W3 O12A 117.1(12) . .
O3B W3 O12A 106.2(12) . .
O3A W3 O9A 105.5(12) . .
O3B W3 O9A 115.2(12) . .
O12A W3 O9A 137.3(11) . .
O3A W3 O13B 116.2(13) . .
O3B W3 O13B 102.0(12) . .
O12A W3 O13B 87.7(9) . .
O9A W3 O13B 74.3(10) . .
O3A W3 O8A 103.5(13) . .
O3B W3 O8A 118.5(12) . .
O12A W3 O8A 81.4(9) . .
O9A W3 O8A 87.8(9) . .
O13B W3 O8A 139.5(10) . .
O3A W3 O8B 82.2(13) . .
O3B W3 O8B 98.4(13) . .
O12A W3 O8B 94.6(10) . .
O9A W3 O8B 89.5(10) . .
O13B W3 O8B 157.9(11) . .
O8A W3 O8B 21.6(8) . .
O3A W3 O12B 98.3(12) . .
O3B W3 O12B 86.4(12) . .
O12A W3 O12B 19.8(7) . .
O9A W3 O12B 155.6(11) . .
O13B W3 O12B 90.7(9) . .
O8A W3 O12B 91.6(9) . .
O8B W3 O12B 98.8(10) . .
O3A W3 O13A 99.8(13) . .
O3B W3 O13A 84.1(12) . .
O12A W3 O13A 87.1(9) . .
O9A W3 O13A 87.0(10) . .
O13B W3 O13A 18.8(8) . .
O8A W3 O13A 156.7(10) . .
O8B W3 O13A 176.3(10) . .
O12B W3 O13A 83.9(9) . .
O3A W3 O9B 85.5(11) . .
O3B W3 O9B 96.3(11) . .
O12A W3 O9B 157.2(10) . .
O9A W3 O9B 20.0(7) . .
O13B W3 O9B 84.0(9) . .
O8A W3 O9B 91.2(8) . .
O8B W3 O9B 85.5(9) . .
O12B W3 O9B 174.5(9) . .
O13A W3 O9B 91.6(9) . .
O3A W3 O21 147.1(12) . .
O3B W3 O21 165.1(11) . .
O12A W3 O21 87.1(9) . .
O9A W3 O21 53.6(8) . .
O13B W3 O21 84.8(9) . .
O8A W3 O21 55.9(8) . .
O8B W3 O21 73.4(9) . .
O12B W3 O21 106.9(9) . .
O13A W3 O21 103.5(9) . .
O9B W3 O21 71.0(7) . .
O3A W3 O22 165.4(12) . 3_665
O3B W3 O22 146.7(11) . 3_665
O12A W3 O22 53.8(8) . 3_665
O9A W3 O22 84.6(9) . 3_665
O13B W3 O22 55.8(8) . 3_665
O8A W3 O22 87.1(8) . 3_665
O8B W3 O22 108.7(9) . 3_665
O12B W3 O22 71.0(8) . 3_665
O13A W3 O22 69.8(8) . 3_665
O9B W3 O22 104.5(8) . 3_665
O21 W3 O22 47.5(6) . 3_665
O4B W4 O14A 115.3(13) . .
O4B W4 O4A 10.4(17) . .
O14A W4 O4A 105.8(13) . .
O4B W4 O11B 110.3(13) . .
O14A W4 O11B 75.1(10) . .
O4A W4 O11B 113.0(13) . .
O4B W4 O16A 109.6(13) . 3_665
O14A W4 O16A 135.1(10) . 3_665
O4A W4 O16A 118.8(13) . 3_665
O11B W4 O16A 91.2(9) . 3_665
O4B W4 O10A 110.9(13) . .
O14A W4 O10A 92.3(9) . .
O4A W4 O10A 108.6(13) . .
O11B W4 O10A 138.4(10) . .
O16A W4 O10A 69.9(9) 3_665 .
O4B W4 O11A 87.9(13) . .
O14A W4 O11A 92.9(9) . .
O4A W4 O11A 92.6(13) . .
O11B W4 O11A 24.3(8) . .
O16A W4 O11A 90.1(9) 3_665 .
O10A W4 O11A 155.9(9) . .
O4B W4 O14B 96.8(13) . .
O14A W4 O14B 20.7(8) . .
O4A W4 O14B 86.8(13) . .
O11B W4 O14B 90.0(9) . .
O16A W4 O14B 151.3(10) 3_665 .
O10A W4 O14B 90.7(8) . .
O11A W4 O14B 102.3(8) . .
O4B W4 O10B 94.1(13) . .
O14A W4 O10B 88.8(9) . .
O4A W4 O10B 89.8(13) . .
O11B W4 O10B 154.8(9) . .
O16A W4 O10B 86.6(9) 3_665 .
O10A W4 O10B 20.9(7) . .
O11A W4 O10B 176.6(9) . .
O14B W4 O10B 80.3(8) . .
O4B W4 O16B 86.1(13) . 3_665
O14A W4 O16B 157.8(9) . 3_665
O4A W4 O16B 96.0(13) . 3_665
O11B W4 O16B 92.3(8) . 3_665
O16A W4 O16B 24.8(8) 3_665 3_665
O10A W4 O16B 85.0(8) . 3_665
O11A W4 O16B 81.3(8) . 3_665
O14B W4 O16B 175.5(8) . 3_665
O10B W4 O16B 96.0(8) . 3_665
O4B W4 O19 149.7(12) . 3_665
O14A W4 O19 87.9(9) . 3_665
O4A W4 O19 159.3(12) . 3_665
O11B W4 O19 54.8(8) . 3_665
O16A W4 O19 51.2(8) 3_665 3_665
O10A W4 O19 85.8(8) . 3_665
O11A W4 O19 70.9(7) . 3_665
O14B W4 O19 108.4(8) . 3_665
O10B W4 O19 106.2(8) . 3_665
O16B W4 O19 69.9(7) 3_665 3_665
O4B W4 O20 157.1(12) . .
O14A W4 O20 54.0(8) . .
O4A W4 O20 147.8(12) . .
O11B W4 O20 87.5(8) . .
O16A W4 O20 83.4(8) 3_665 .
O10A W4 O20 54.6(7) . .
O11A W4 O20 111.5(7) . .
O14B W4 O20 68.0(7) . .
O10B W4 O20 67.2(7) . .
O16B W4 O20 108.2(7) 3_665 .
O19 W4 O20 52.8(6) 3_665 .
O5A W5 O5B 17.8(10) . .
O5A W5 O12A 115.0(11) . .
O5B W5 O12A 106.8(11) . .
O5A W5 O15B 118.3(12) . .
O5B W5 O15B 103.6(11) . .
O12A W5 O15B 88.3(9) . .
O5A W5 O17B 107.2(12) . .
O5B W5 O17B 116.3(11) . .
O12A W5 O17B 136.9(10) . .
O15B W5 O17B 79.5(10) . .
O5A W5 O15A 99.9(12) . .
O5B W5 O15A 83.9(12) . .
O12A W5 O15A 88.0(9) . .
O15B W5 O15A 20.7(7) . .
O17B W5 O15A 93.8(10) . .
O5A W5 O14A 105.2(11) . .
O5B W5 O14A 119.4(11) . .
O12A W5 O14A 73.5(9) . .
O15B W5 O14A 136.4(9) . .
O17B W5 O14A 87.3(9) . .
O15A W5 O14A 153.4(9) . .
O5A W5 O14B 83.7(12) . .
O5B W5 O14B 99.1(11) . .
O12A W5 O14B 87.0(9) . .
O15B W5 O14B 157.2(10) . .
O17B W5 O14B 88.7(9) . .
O15A W5 O14B 174.8(9) . .
O14A W5 O14B 22.1(7) . .
O5A W5 O17A 84.3(12) . .
O5B W5 O17A 94.8(11) . .
O12A W5 O17A 157.8(10) . .
O15B W5 O17A 92.0(9) . .
O17B W5 O17A 23.0(7) . .
O15A W5 O17A 100.0(10) . .
O14A W5 O17A 91.4(9) . .
O14B W5 O17A 84.1(9) . .
O5A W5 O12B 97.2(11) . .
O5B W5 O12B 87.8(11) . .
O12A W5 O12B 19.0(7) . .
O15B W5 O12B 91.2(9) . .
O17B W5 O12B 155.5(10) . .
O15A W5 O12B 84.2(9) . .
O14A W5 O12B 83.9(9) . .
O14B W5 O12B 91.6(9) . .
O17A W5 O12B 175.3(9) . .
O5A W5 O20 146.3(11) . .
O5B W5 O20 163.6(10) . .
O12A W5 O20 86.2(8) . .
O15B W5 O20 86.4(8) . .
O17B W5 O20 52.1(8) . .
O15A W5 O20 107.1(9) . .
O14A W5 O20 53.8(7) . .
O14B W5 O20 71.0(8) . .
O17A W5 O20 71.7(8) . .
O12B W5 O20 105.1(8) . .
O5A W5 O22 164.2(11) . 3_665
O5B W5 O22 147.4(10) . 3_665
O12A W5 O22 53.3(8) . 3_665
O15B W5 O22 55.7(8) . 3_665
O17B W5 O22 86.7(8) . 3_665
O15A W5 O22 71.1(8) . 3_665
O14A W5 O22 82.4(8) . 3_665
O14B W5 O22 104.5(8) . 3_665
O17A W5 O22 109.6(8) . 3_665
O12B W5 O22 69.5(8) . 3_665
O20 W5 O22 49.0(6) . 3_665
O6B W6 O6A 17.0(11) . .
O6B W6 O16A 109.1(12) . .
O6A W6 O16A 120.9(11) . .
O6B W6 O13B 116.3(13) . .
O6A W6 O13B 104.8(12) . .
O16A W6 O13B 78.6(10) . .
O6B W6 O15B 114.9(12) . .
O6A W6 O15B 104.0(11) . .
O16A W6 O15B 135.0(10) . .
O13B W6 O15B 89.7(9) . .
O6B W6 O18A 107.6(12) . .
O6A W6 O18A 118.0(10) . .
O16A W6 O18A 86.9(9) . .
O13B W6 O18A 136.1(10) . .
O15B W6 O18A 71.9(9) . .
O6B W6 O13A 99.4(13) . .
O6A W6 O13A 86.5(12) . .
O16A W6 O13A 92.3(10) . .
O13B W6 O13A 19.0(8) . .
O15B W6 O13A 89.2(9) . .
O18A W6 O13A 151.6(10) . .
O6B W6 O16B 83.9(12) . .
O6A W6 O16B 97.3(10) . .
O16A W6 O16B 25.7(7) . .
O13B W6 O16B 94.1(9) . .
O15B W6 O16B 156.6(9) . .
O18A W6 O16B 89.7(8) . .
O13A W6 O16B 101.8(9) . .
O6B W6 O18B 83.8(12) . .
O6A W6 O18B 95.8(10) . .
O16A W6 O18B 90.6(9) . .
O13B W6 O18B 159.4(10) . .
O15B W6 O18B 85.6(9) . .
O18A W6 O18B 24.3(7) . .
O13A W6 O18B 174.7(9) . .
O16B W6 O18B 82.7(8) . .
O6B W6 O15A 99.4(12) . .
O6A W6 O15A 86.7(11) . .
O16A W6 O15A 151.4(10) . .
O13B W6 O15A 87.8(9) . .
O15B W6 O15A 18.5(8) . .
O18A W6 O15A 85.7(9) . .
O13A W6 O15A 81.4(9) . .
O16B W6 O15A 175.0(9) . .
O18B W6 O15A 93.9(9) . .
O6B W6 O19 145.1(12) . .
O6A W6 O19 162.0(10) . .
O16A W6 O19 51.0(8) . .
O13B W6 O19 89.8(9) . .
O15B W6 O19 86.2(8) . .
O18A W6 O19 50.6(7) . .
O13A W6 O19 108.7(9) . .
O16B W6 O19 70.8(7) . .
O18B W6 O19 69.9(7) . .
O15A W6 O19 104.6(8) . .
O6B W6 O22 163.7(11) . 3_665
O6A W6 O22 146.7(10) . 3_665
O16A W6 O22 83.7(8) . 3_665
O13B W6 O22 55.0(8) . 3_665
O15B W6 O22 55.1(8) . 3_665
O18A W6 O22 82.5(8) . 3_665
O13A W6 O22 69.2(9) . 3_665
O16B W6 O22 109.4(7) . 3_665
O18B W6 O22 106.8(7) . 3_665
O15A W6 O22 68.0(8) . 3_665
O19 W6 O22 51.1(6) . 3_665

loop_
_geom_bond_atom_site_label_1
_geom_bond_atom_site_label_2
_geom_bond_distance
_geom_bond_site_symmetry_2
O12A W3 1.82(2) .
O12A W5 1.83(2) .
O13B W6 1.828(11) .
O13B W3 1.857(11) .
O11A W4 2.01(2) .
O11A W2 2.08(2) .
O14A W4 1.70(2) .
O14A W5 1.98(2) .
O13A W6 2.00(2) .
O13A W3 2.03(2) .
O12B W3 1.99(2) .
O12B W5 2.05(2) .
O11B W4 1.760(19) .
O11B W2 1.917(19) .
C14 N4 1.337(10) .
C14 C13 1.343(10) .
C13 C12 1.343(10) .
O10A W1 1.84(2) 3_665
O10A W4 1.868(19) .
O10B W1 1.96(2) 3_665
O10B W4 2.07(2) .
O14B W5 1.99(2) .
O14B W4 2.06(2) .
C9 N3 1.463(10) .
C9 C8 1.539(10) .
C8 C7 1.542(10) .
C7 N2 1.462(10) .
C15 N2 1.468(10) .
O1A W1 1.70(2) .
O1B W1 1.71(2) .
O1B Cu1 2.20(2) .
O2A W2 1.67(3) .
O2B W2 1.70(3) .
O3A W3 1.63(3) .
O3B W3 1.72(3) .
O4A W4 1.73(3) .
O4B W4 1.62(3) .
O5A W5 1.64(2) .
O5B W5 1.76(2) .
O6A W6 1.72(2) .
O6B W6 1.64(3) .
O7A W2 1.83(2) .
O7A W1 1.85(2) .
O7B W1 1.97(2) .
O7B W2 2.01(2) .
O8A W2 1.78(2) .
O8A W3 1.89(2) .
O8B W3 1.95(3) .
O8B W2 2.11(3) .
O9A W1 1.808(11) .
O9A W3 1.839(11) .
O9B W1 2.02(2) .
O9B W3 2.06(2) .
C10 N3 1.470(10) .
C10 C11 1.516(10) .
C11 N4 1.343(10) .
C11 C57 1.346(10) .
C12 C57 1.341(10) .
C16 N3 1.469(10) .
N1 C1 1.340(9) .
N1 C5 1.346(9) .
N1 Cu1 2.019(14) .
N2 C6 1.475(9) .
N2 Cu1 2.103(17) .
N3 Cu1 2.026(16) .
N4 Cu1 2.015(16) .
C1 C2 1.345(10) .
C2 C3 1.345(10) .
C3 C4 1.347(10) .
C4 C5 1.346(9) .
C5 C6 1.508(9) .
O15A W5 1.91(2) .
O15A W6 2.09(2) .
O15B W5 1.83(2) .
O15B W6 1.84(2) .
O16A W4 1.81(2) 3_665
O16A W6 1.82(2) .
O16B W6 2.011(19) .
O16B W4 2.077(19) 3_665
O17A W5 2.04(2) .
O17A W1 2.09(2) 3_665
O17B W1 1.80(2) 3_665
O17B W5 1.84(2) .
O18A W2 1.767(19) 3_665
O18A W6 1.89(2) .
O18B W2 2.03(2) 3_665
O18B W6 2.08(2) .
O19 Ge1 1.788(18) .
O19 W4 2.315(17) 3_665
O19 W2 2.318(17) 3_665
O19 W6 2.325(17) .
O20 Ge1 1.740(16) .
O20 W5 2.311(16) .
O20 W1 2.317(16) 3_665
O20 W4 2.404(16) .
O21 Ge1 1.680(17) .
O21 W3 2.341(17) .
O21 W1 2.357(17) .
O21 W2 2.414(17) .
O22 Ge1 1.689(16) .
O22 W3 2.349(17) 3_665
O22 W5 2.374(16) 3_665
O22 W6 2.396(17) 3_665
Ge1 O21 1.680(17) 3_665
Ge1 O22 1.689(16) 3_665
Ge1 O20 1.740(16) 3_665
Ge1 O19 1.788(18) 3_665
W1 O17B 1.80(2) 3_665
W1 O10A 1.84(2) 3_665
W1 O10B 1.96(2) 3_665
W1 O17A 2.09(2) 3_665
W1 O20 2.317(16) 3_665
W2 O18A 1.77(2) 3_665
W2 O18B 2.03(2) 3_665
W2 O19 2.318(17) 3_665
W3 O22 2.349(17) 3_665
W4 O16A 1.81(2) 3_665
W4 O16B 2.077(19) 3_665
W4 O19 2.315(17) 3_665
W5 O22 2.374(16) 3_665
W6 O22 2.396(17) 3_665
